data_7041948
loop_
_publ_author_name
'Filipovi\'c, Nenad R'
'Elshaflu, Hana'
'Grubi\<si\'c, Sonja'
'Jovanovi\'c, Ljiljana S'
'Rodi\'c, Marko'
'Novakovi\'c, Irena'
'Male\<sevi\'c, Aleksandar'
'Djordjevi\'c, Ivana S'
'Li, Haidong'
'\<Soji\'c, Ne\<so'
'Marinkovi\'c, Aleksandar'
'Todorovi\'c, Tamara R'

_publ_section_title
;
 Co(iii) complexes of (1,3-selenazol-2-yl)hydrazones and their sulphur
 analogues.
;
_journal_issue 9
_journal_name_full 'Dalton transactions (Cambridge, England : 2003)'
_journal_page_first 2910
_journal_page_last 2924
_journal_paper_doi 10.1039/c6dt04785h
_journal_volume 46
_journal_year 2017
_chemical_compound_source synthetic
_chemical_formula_moiety 'C30 H22 Co N8 Se2 1+, B F4 1-'
_chemical_formula_sum 'C30 H22 B Co F4 N8 Se2'
_chemical_formula_weight 798.21
_chemical_melting_point ?
_chemical_name_systematic
'Bis(1-(4-phenyl-1,3-selenazol-2-yl)-2-(pyridin-2-ylmethylene)hydrazin-1-ide- Cobalt(III) tetrafluoridoborate'
_space_group_IT_number 88
_symmetry_cell_setting tetragonal
_symmetry_Int_Tables_number 88
_symmetry_space_group_name_Hall '-I 4ad'
_symmetry_space_group_name_H-M 'I 41/a :2'
_atom_sites_solution_hydrogens geom
_atom_sites_solution_primary dual
_atom_sites_solution_secondary dual
_audit_creation_date 2016-06-15T10:58:18-00:00
_audit_creation_method 'WinGX routine CIF_UPDATE'
_audit_update_record
;
2016-12-16 deposited with the CCDC.
2017-02-06 downloaded from the CCDC.
;
_cell_angle_alpha 90
_cell_angle_beta 90
_cell_angle_gamma 90
_cell_formula_units_Z 16
_cell_length_a 19.7293(5)
_cell_length_b 19.7293(5)
_cell_length_c 30.5890(17)
_cell_measurement_reflns_used 2734
_cell_measurement_temperature 294(2)
_cell_measurement_theta_max 23.725
_cell_measurement_theta_min 3.024
_cell_volume 11906.6(8)
_computing_cell_refinement
;
        CrysAlisPro, Agilent Technologies,
        Version 1.171.37.35 (release 13-08-2014 CrysAlis171 .NET)
        (compiled Aug 13 2014,18:06:01)
;
_computing_data_collection
;
        CrysAlisPro, Agilent Technologies,
        Version 1.171.37.35 (release 13-08-2014 CrysAlis171 .NET)
        (compiled Aug 13 2014,18:06:01)
;
_computing_data_reduction
;
        CrysAlisPro, Agilent Technologies,
        Version 1.171.37.35 (release 13-08-2014 CrysAlis171 .NET)
        (compiled Aug 13 2014,18:06:01)
;
_computing_molecular_graphics 'Mercury CSD (Macrae et al., 2008)'
_computing_publication_material 'SHELXLE (H\"ubschle et al., 2011)'
_computing_structure_refinement 'SHELXL-2014/7 (Sheldrick, 2014)'
_computing_structure_solution 'SHELXT 2014/4 (Sheldrick, 2015)'
_diffrn_ambient_temperature 294(2)
_diffrn_detector 'CCD plate'
_diffrn_detector_area_resol_mean 16.328
_diffrn_detector_type Sapphire3
_diffrn_measured_fraction_theta_full 0.998
_diffrn_measured_fraction_theta_max 0.86
_diffrn_measurement_details
;
  1 omega  -35.00   -9.00   1.0000  130.0000
        omega____ theta____ kappa____ phi______ frames
    -      -18.2298  -57.0000 -180.0000 26
  2 omega   36.00   95.00   1.0000  130.0000
        omega____ theta____ kappa____ phi______ frames
    -       18.8548 -178.0000 -150.0000 59
  3 omega   44.00   76.00   1.0000  130.0000
        omega____ theta____ kappa____ phi______ frames
    -       18.8548  178.0000  150.0000 32
  4 omega  -11.00   22.00   1.0000  130.0000
        omega____ theta____ kappa____ phi______ frames
    -       18.8548   77.0000  -30.0000 33
;
_diffrn_measurement_device 'four-circle diffractometer'
_diffrn_measurement_device_type 'Xcalibur, Sapphire3, Gemini'
_diffrn_measurement_method '\w scans'
_diffrn_measurement_specimen_support 'glass fiber'
_diffrn_orient_matrix_UB_11 0.0094761
_diffrn_orient_matrix_UB_12 0.0320214
_diffrn_orient_matrix_UB_13 -0.0086633
_diffrn_orient_matrix_UB_21 -0.0343721
_diffrn_orient_matrix_UB_22 0.0066867
_diffrn_orient_matrix_UB_23 -0.0052664
_diffrn_orient_matrix_UB_31 -0.0047734
_diffrn_orient_matrix_UB_32 0.0149525
_diffrn_orient_matrix_UB_33 0.0208282
_diffrn_radiation_monochromator graphite
_diffrn_radiation_probe x-ray
_diffrn_radiation_type MoK\a
_diffrn_radiation_wavelength 0.71073
_diffrn_reflns_av_R_equivalents 0.0591
_diffrn_reflns_av_unetI/netI 0.0941
_diffrn_reflns_Laue_measured_fraction_full 0.998
_diffrn_reflns_Laue_measured_fraction_max 0.86
_diffrn_reflns_limit_h_max 15
_diffrn_reflns_limit_h_min -26
_diffrn_reflns_limit_k_max 26
_diffrn_reflns_limit_k_min -16
_diffrn_reflns_limit_l_max 37
_diffrn_reflns_limit_l_min -41
_diffrn_reflns_number 17246
_diffrn_reflns_point_group_measured_fraction_full 0.998
_diffrn_reflns_point_group_measured_fraction_max 0.86
_diffrn_reflns_theta_full 26.32
_diffrn_reflns_theta_max 29.055
_diffrn_reflns_theta_min 3.038
_diffrn_source 'Enhance (Mo) X-ray Source'
_diffrn_source_type 'Enhance (Mo) (Oxford Diffraction)'
_exptl_absorpt_coefficient_mu 3.085
_exptl_absorpt_correction_T_max 0.83
_exptl_absorpt_correction_T_min 0.555
_exptl_absorpt_correction_type analytical
_exptl_absorpt_process_details
;
        CrysAlisPro, Agilent Technologies,
        Version 1.171.37.35 (release 13-08-2014 CrysAlis171 .NET)
        (compiled Aug 13 2014,18:06:01)
Analytical numeric absorption correction using a multifaceted crystal
                        model based on expressions derived by R.C. Clark & J.S.
        (Clark, R. C. & Reid, J. S. (1995). Acta Cryst. A51, 887-897)
        Empirical absorption correction using spherical harmonics,
 implemented in SCALE3 ABSPACK scaling algorithm.
;
_exptl_crystal_colour black
_exptl_crystal_density_diffrn 1.781
_exptl_crystal_description prism
_exptl_crystal_F_000 6304
_exptl_crystal_size_max 0.2994
_exptl_crystal_size_mid 0.0765
_exptl_crystal_size_min 0.0603
_refine_diff_density_max 0.491
_refine_diff_density_min -0.379
_refine_diff_density_rms 0.084
_refine_ls_extinction_method none
_refine_ls_goodness_of_fit_ref 1.008
_refine_ls_hydrogen_treatment constr
_refine_ls_matrix_type full
_refine_ls_number_parameters 415
_refine_ls_number_reflns 6849
_refine_ls_number_restraints 0
_refine_ls_restrained_S_all 1.008
_refine_ls_R_factor_all 0.1271
_refine_ls_R_factor_gt 0.0557
_refine_ls_shift/su_max 0.001
_refine_ls_shift/su_mean 0
_refine_ls_structure_factor_coef Fsqd
_refine_ls_weighting_details 'w=1/[\s^2^(Fo^2^)+(0.0339P)^2^+12.9360P] where P=(Fo^2^+2Fc^2^)/3'
_refine_ls_weighting_scheme calc
_refine_ls_wR_factor_gt 0.0906
_refine_ls_wR_factor_ref 0.114
_reflns_Friedel_coverage 0
_reflns_number_gt 3835
_reflns_number_total 6849
_reflns_threshold_expression 'I > 2\s(I)'
_cod_data_source_file c6dt04785h2.cif
_cod_data_source_block 1-Se
_cod_depositor_comments
;
The following automatic conversions were performed:

'_chemical_melting_point' value 'not measured' was changed to '?' -
the value is undefined or not given.

Automatic conversion script
Id: cif_fix_values 4268 2015-11-12 08:31:59Z antanas 

 Adding full bibliography for 7041947--7041951.cif.
;
_cod_original_cell_volume 11906.6(9)
_cod_original_sg_symbol_H-M 'I 41/a'
_cod_database_code 7041948
_shelx_space_group_comment
;
The symmetry employed for this shelxl refinement is uniquely defined
by the following loop, which should always be used as a source of
symmetry information in preference to the above space-group names.
        They are only intended as comments.
;
_cell_oxdiff_length_a 19.7179(11)
_cell_oxdiff_length_b 19.7204(15)
_cell_oxdiff_length_c 30.621(2)
_cell_oxdiff_angle_alpha 89.919(6)
_cell_oxdiff_angle_beta 89.964(5)
_cell_oxdiff_angle_gamma 90.098(5)
_cell_oxdiff_volume 11907.0(10)
_cell_oxdiff_measurement_reflns_used 2734
_reflns_odcompleteness_completeness 99.86
_reflns_odcompleteness_theta 26.32
_reflns_odcompleteness_iscentric 1
_shelx_shelxl_version_number 2014/7

loop_
_symmetry_equiv_pos_as_xyz
'x, y, z'
'-x+1/2, -y, z+1/2'
'-y+3/4, x+1/4, z+1/4'
'y+3/4, -x+3/4, z+3/4'
'x+1/2, y+1/2, z+1/2'
'-x+1, -y+1/2, z+1'
'-y+5/4, x+3/4, z+3/4'
'y+5/4, -x+5/4, z+5/4'
'-x, -y, -z'
'x-1/2, y, -z-1/2'
'y-3/4, -x-1/4, -z-1/4'
'-y-3/4, x-3/4, -z-3/4'
'-x+1/2, -y+1/2, -z+1/2'
'x, y+1/2, -z'
'y-1/4, -x+1/4, -z+1/4'
'-y-1/4, x-1/4, -z-1/4'

loop_
_atom_site_label
_atom_site_type_symbol
_atom_site_fract_x
_atom_site_fract_y
_atom_site_fract_z
_atom_site_U_iso_or_equiv
_atom_site_adp_type
_atom_site_occupancy
_atom_site_site_symmetry_order
_atom_site_calc_flag
_atom_site_refinement_flags_posn
_atom_site_refinement_flags_adp
Co1 Co 0.74832(3) 0.48323(3) 0.60304(2) 0.03328(16) Uani 1 1 d . .
F1 F 0.37022(19) 0.3848(3) 0.76328(13) 0.1244(17) Uani 1 1 d . .
B1 B 0.4385(4) 0.3844(5) 0.7673(3) 0.074(2) Uani 1 1 d . .
F2 F 0.4630(2) 0.4491(2) 0.75930(15) 0.1195(15) Uani 1 1 d . .
F3 F 0.4638(3) 0.3489(3) 0.7341(2) 0.181(3) Uani 1 1 d . .
F4 F 0.4573(2) 0.3613(3) 0.80549(16) 0.167(2) Uani 1 1 d . .
Se1A Se 0.62951(3) 0.44215(3) 0.48143(2) 0.05578(18) Uani 1 1 d . .
N1A N 0.79919(18) 0.55212(18) 0.63454(11) 0.0374(9) Uani 1 1 d . .
C1A C 0.8018(2) 0.6121(2) 0.61231(15) 0.0410(12) Uani 1 1 d . .
C2A C 0.8365(3) 0.6672(3) 0.62858(17) 0.0538(14) Uani 1 1 d . .
H2A H 0.8375 0.7078 0.6132 0.065 Uiso 1 1 calc R U
C1B C 0.8581(2) 0.3961(2) 0.59757(15) 0.0390(11) Uani 1 1 d . .
Se1B Se 0.60293(3) 0.44925(3) 0.71351(2) 0.05238(17) Uani 1 1 d . .
N1B N 0.83083(17) 0.44986(19) 0.57514(12) 0.0377(9) Uani 1 1 d . .
C3A C 0.8700(3) 0.6609(3) 0.66825(18) 0.0611(15) Uani 1 1 d . .
H3A H 0.8942 0.6974 0.6795 0.073 Uiso 1 1 calc R U
N3A N 0.70698(19) 0.5418(2) 0.52364(11) 0.0413(10) Uani 1 1 d . .
N2A N 0.73771(18) 0.55430(19) 0.56234(11) 0.0355(9) Uani 1 1 d . .
C2B C 0.9152(2) 0.3639(3) 0.58232(17) 0.0521(13) Uani 1 1 d . .
H2B H 0.9336 0.3278 0.5979 0.063 Uiso 1 1 calc R U
C10A C 0.6573(2) 0.3250(2) 0.59230(15) 0.0408(12) Uani 1 1 d . .
C4A C 0.8674(3) 0.6014(3) 0.69069(16) 0.0533(14) Uani 1 1 d . .
H4A H 0.8893 0.597 0.7174 0.064 Uiso 1 1 calc R U
N4A N 0.69245(17) 0.43628(19) 0.55970(11) 0.0356(9) Uani 1 1 d . .
C3B C 0.9454(3) 0.3850(3) 0.54405(17) 0.0602(15) Uani 1 1 d . .
H3B H 0.9834 0.3627 0.5332 0.072 Uiso 1 1 calc R U
N3B N 0.72845(19) 0.40682(19) 0.67946(12) 0.0405(9) Uani 1 1 d . .
N2B N 0.76811(18) 0.41449(18) 0.64358(11) 0.0343(9) Uani 1 1 d . .
C15A C 0.6036(3) 0.3239(3) 0.62170(18) 0.0573(14) Uani 1 1 d . .
H15 H 0.5679 0.3541 0.6181 0.069 Uiso 1 1 calc R U
C5A C 0.8315(2) 0.5475(2) 0.67309(14) 0.0425(12) Uani 1 1 d . .
H5A H 0.8298 0.5069 0.6884 0.051 Uiso 1 1 calc R U
C10B C 0.5916(2) 0.5776(2) 0.60704(14) 0.0378(11) Uani 1 1 d . .
C4B C 0.9182(2) 0.4401(3) 0.52188(16) 0.0540(14) Uani 1 1 d . .
H4B H 0.9384 0.4561 0.4964 0.065 Uiso 1 1 calc R U
N4B N 0.67035(18) 0.49368(19) 0.64175(11) 0.0362(9) Uani 1 1 d . .
C14A C 0.6024(3) 0.2784(3) 0.65637(18) 0.0684(17) Uani 1 1 d . .
H14 H 0.5659 0.2777 0.6756 0.082 Uiso 1 1 calc R U
C6A C 0.7674(2) 0.6107(2) 0.57106(15) 0.0422(12) Uani 1 1 d . .
H6A H 0.7667 0.6476 0.5521 0.051 Uiso 1 1 calc R U
C5B C 0.8610(2) 0.4704(2) 0.53819(15) 0.0430(12) Uani 1 1 d . .
H5B H 0.8423 0.5067 0.523 0.052 Uiso 1 1 calc R U
C13A C 0.6553(4) 0.2350(3) 0.66174(19) 0.0699(18) Uani 1 1 d . .
H13 H 0.6555 0.2047 0.685 0.084 Uiso 1 1 calc R U
C7A C 0.6830(2) 0.4784(2) 0.52579(13) 0.0380(11) Uani 1 1 d . .
C12B C 0.5862(3) 0.6911(3) 0.5781(2) 0.0640(16) Uani 1 1 d . .
H12B H 0.5944 0.7372 0.5813 0.077 Uiso 1 1 calc R U
C6B C 0.8222(2) 0.3790(2) 0.63674(15) 0.0431(12) Uani 1 1 d . .
H6B H 0.8367 0.3452 0.6557 0.052 Uiso 1 1 calc R U
C12A C 0.7085(3) 0.2359(3) 0.6327(2) 0.0629(16) Uani 1 1 d . .
H12A H 0.7446 0.2062 0.6366 0.075 Uiso 1 1 calc R U
C11B C 0.6060(3) 0.6464(3) 0.61082(18) 0.0566(14) Uani 1 1 d . .
H11B H 0.629 0.6624 0.6353 0.068 Uiso 1 1 calc R U
C8A C 0.6223(3) 0.3675(3) 0.51866(17) 0.0575(15) Uani 1 1 d . .
H8A H 0.5974 0.3288 0.512 0.069 Uiso 1 1 calc R U
C13B C 0.5546(3) 0.6676(3) 0.54144(19) 0.0608(15) Uani 1 1 d . .
H13B H 0.5422 0.6978 0.5195 0.073 Uiso 1 1 calc R U
C7B C 0.6766(2) 0.4492(2) 0.67505(14) 0.0404(11) Uani 1 1 d . .
C9A C 0.6571(2) 0.3757(2) 0.55611(15) 0.0403(11) Uani 1 1 d . .
C14B C 0.5412(2) 0.6005(3) 0.53680(17) 0.0548(14) Uani 1 1 d . .
H14B H 0.5202 0.5847 0.5116 0.066 Uiso 1 1 calc R U
C8B C 0.5672(2) 0.5148(3) 0.67578(16) 0.0534(14) Uani 1 1 d . .
H8B H 0.5254 0.5355 0.6798 0.064 Uiso 1 1 calc R U
C15B C 0.5588(2) 0.5555(3) 0.56982(16) 0.0481(13) Uani 1 1 d . .
H15B H 0.5483 0.5098 0.5668 0.058 Uiso 1 1 calc R U
C9B C 0.6090(2) 0.5288(2) 0.64200(14) 0.0401(12) Uani 1 1 d . .
C11A C 0.7092(3) 0.2798(3) 0.59827(17) 0.0514(13) Uani 1 1 d . .
H11A H 0.7452 0.2791 0.5787 0.062 Uiso 1 1 calc R U

loop_
_atom_site_aniso_label
_atom_site_aniso_U_11
_atom_site_aniso_U_22
_atom_site_aniso_U_33
_atom_site_aniso_U_23
_atom_site_aniso_U_13
_atom_site_aniso_U_12
Co1 0.0323(4) 0.0363(4) 0.0312(3) 0.0020(3) -0.0001(3) -0.0007(3)
F1 0.053(3) 0.215(5) 0.105(3) 0.055(3) -0.002(2) -0.006(3)
B1 0.052(5) 0.100(7) 0.070(5) 0.009(5) 0.009(4) -0.004(5)
F2 0.104(3) 0.110(4) 0.144(4) 0.003(3) -0.033(3) -0.018(3)
F3 0.142(5) 0.185(6) 0.215(6) -0.095(5) 0.069(4) -0.019(4)
F4 0.093(3) 0.278(7) 0.129(4) 0.098(4) -0.026(3) 0.005(4)
Se1A 0.0603(4) 0.0646(4) 0.0425(3) 0.0001(3) -0.0168(3) -0.0047(3)
N1A 0.038(2) 0.040(2) 0.035(2) 0.0028(18) 0.0024(17) -0.0028(18)
C1A 0.042(3) 0.041(3) 0.040(3) -0.002(2) 0.004(2) -0.006(2)
C2A 0.064(4) 0.039(3) 0.058(3) 0.001(3) -0.001(3) -0.008(3)
C1B 0.035(3) 0.039(3) 0.042(3) -0.003(2) -0.002(2) 0.000(2)
Se1B 0.0477(3) 0.0642(4) 0.0453(3) 0.0107(3) 0.0124(3) -0.0013(3)
N1B 0.033(2) 0.044(2) 0.036(2) -0.0013(18) -0.0026(17) -0.0016(18)
C3A 0.073(4) 0.050(4) 0.059(4) -0.013(3) 0.002(3) -0.024(3)
N3A 0.041(2) 0.046(3) 0.037(2) 0.0063(19) -0.0031(18) -0.001(2)
N2A 0.034(2) 0.042(2) 0.031(2) 0.0042(17) 0.0026(17) -0.0001(18)
C2B 0.041(3) 0.057(4) 0.058(3) 0.001(3) 0.002(3) 0.015(3)
C10A 0.039(3) 0.035(3) 0.049(3) -0.004(2) -0.004(2) -0.006(2)
C4A 0.056(4) 0.064(4) 0.040(3) -0.009(3) 0.001(2) -0.021(3)
N4A 0.031(2) 0.041(2) 0.035(2) -0.0003(18) -0.0037(17) -0.0032(17)
C3B 0.043(3) 0.080(4) 0.058(3) -0.018(3) 0.006(3) 0.017(3)
N3B 0.038(2) 0.046(3) 0.038(2) 0.0098(18) 0.0000(18) -0.0001(19)
N2B 0.033(2) 0.037(2) 0.032(2) 0.0004(17) -0.0009(17) -0.0020(18)
C15A 0.040(3) 0.065(4) 0.067(4) 0.001(3) -0.002(3) -0.002(3)
C5A 0.041(3) 0.052(3) 0.035(3) 0.003(2) 0.003(2) -0.004(2)
C10B 0.027(3) 0.042(3) 0.044(3) -0.002(2) 0.007(2) 0.004(2)
C4B 0.037(3) 0.079(4) 0.046(3) -0.004(3) 0.006(2) 0.003(3)
N4B 0.033(2) 0.043(2) 0.033(2) 0.0030(18) 0.0016(17) -0.0003(18)
C14A 0.074(5) 0.072(5) 0.060(4) 0.004(3) 0.011(3) -0.025(4)
C6A 0.042(3) 0.041(3) 0.043(3) 0.007(2) 0.004(2) 0.000(2)
C5B 0.038(3) 0.056(3) 0.036(3) -0.003(2) -0.003(2) -0.005(2)
C13A 0.101(5) 0.048(4) 0.061(4) 0.011(3) -0.005(4) -0.020(4)
C7A 0.033(3) 0.050(3) 0.031(2) -0.003(2) -0.002(2) 0.002(2)
C12B 0.074(4) 0.043(4) 0.074(4) 0.003(3) 0.007(3) 0.004(3)
C6B 0.039(3) 0.046(3) 0.044(3) 0.006(2) -0.005(2) 0.000(2)
C12A 0.075(4) 0.039(3) 0.074(4) 0.000(3) -0.019(3) 0.007(3)
C11B 0.061(4) 0.050(4) 0.059(4) -0.004(3) 0.001(3) -0.003(3)
C8A 0.057(4) 0.059(4) 0.057(3) 0.001(3) -0.012(3) -0.014(3)
C13B 0.055(4) 0.060(4) 0.067(4) 0.019(3) 0.005(3) 0.018(3)
C7B 0.042(3) 0.046(3) 0.033(2) 0.004(2) 0.003(2) -0.006(2)
C9A 0.032(3) 0.046(3) 0.043(3) -0.006(2) -0.003(2) -0.001(2)
C14B 0.042(3) 0.073(4) 0.049(3) 0.007(3) -0.008(3) 0.006(3)
C8B 0.038(3) 0.067(4) 0.055(3) 0.006(3) 0.004(3) 0.009(3)
C15B 0.042(3) 0.049(3) 0.053(3) 0.003(3) -0.002(2) -0.003(2)
C9B 0.036(3) 0.045(3) 0.039(3) 0.000(2) -0.003(2) 0.001(2)
C11A 0.048(3) 0.044(3) 0.062(3) -0.002(3) -0.002(3) -0.006(3)

loop_
_atom_type_symbol
_atom_type_description
_atom_type_scat_dispersion_real
_atom_type_scat_dispersion_imag
_atom_type_scat_source
C C 0.0033 0.0016 'International Tables Vol C Tables 4.2.6.8 and 6.1.1.4'
H H 0 0 'International Tables Vol C Tables 4.2.6.8 and 6.1.1.4'
N N 0.0061 0.0033 'International Tables Vol C Tables 4.2.6.8 and 6.1.1.4'
B B 0.0013 0.0007 'International Tables Vol C Tables 4.2.6.8 and 6.1.1.4'
F F 0.0171 0.0103 'International Tables Vol C Tables 4.2.6.8 and 6.1.1.4'
Co Co 0.3494 0.9721 'International Tables Vol C Tables 4.2.6.8 and 6.1.1.4'
Se Se -0.0929 2.2259 'International Tables Vol C Tables 4.2.6.8 and 6.1.1.4'

loop_
_exptl_crystal_face_index_h
_exptl_crystal_face_index_k
_exptl_crystal_face_index_l
_exptl_crystal_face_perp_dist
-1 0 0 0.0383
1 0 0 0.0383
0 -1 0 0.0301
0 1 0 0.0301
0 0 1 0.1496
0 0 -1 0.1496
1 0 -1 0.0968

loop_
_geom_angle_atom_site_label_1
_geom_angle_atom_site_label_2
_geom_angle_atom_site_label_3
_geom_angle
N2B Co1 N2A 174.32(16)
N2B Co1 N1A 94.03(15)
N2A Co1 N1A 82.22(16)
N2B Co1 N4B 80.77(15)
N2A Co1 N4B 103.55(15)
N1A Co1 N4B 91.86(15)
N2B Co1 N1B 82.64(16)
N2A Co1 N1B 93.13(15)
N1A Co1 N1B 91.26(15)
N4B Co1 N1B 163.29(15)
N2B Co1 N4A 102.86(15)
N2A Co1 N4A 80.92(16)
N1A Co1 N4A 163.11(15)
N4B Co1 N4A 90.97(15)
N1B Co1 N4A 90.79(14)
F4 B1 F3 113.1(8)
F4 B1 F1 111.5(6)
F3 B1 F1 107.9(7)
F4 B1 F2 112.3(7)
F3 B1 F2 102.6(6)
F1 B1 F2 109.0(7)
C7A Se1A C8A 84.4(2)
C5A N1A C1A 118.5(4)
C5A N1A Co1 129.2(3)
C1A N1A Co1 112.2(3)
N1A C1A C2A 121.5(4)
N1A C1A C6A 113.8(4)
C2A C1A C6A 124.7(5)
C1A C2A C3A 118.9(5)
C1A C2A H2A 120.6
C3A C2A H2A 120.6
N1B C1B C2B 120.5(4)
N1B C1B C6B 113.9(4)
C2B C1B C6B 125.5(5)
C7B Se1B C8B 84.5(2)
C5B N1B C1B 118.7(4)
C5B N1B Co1 129.6(3)
C1B N1B Co1 111.7(3)
C4A C3A C2A 120.0(5)
C4A C3A H3A 120
C2A C3A H3A 120
C7A N3A N2A 106.6(3)
C6A N2A N3A 122.9(4)
C6A N2A Co1 117.1(3)
N3A N2A Co1 119.5(3)
C1B C2B C3B 120.2(5)
C1B C2B H2B 119.9
C3B C2B H2B 119.9
C11A C10A C15A 118.2(5)
C11A C10A C9A 122.5(5)
C15A C10A C9A 119.2(4)
C3A C4A C5A 119.0(5)
C3A C4A H4A 120.5
C5A C4A H4A 120.5
C7A N4A C9A 113.7(4)
C7A N4A Co1 108.0(3)
C9A N4A Co1 138.1(3)
C2B C3B C4B 119.0(5)
C2B C3B H3B 120.5
C4B C3B H3B 120.5
C7B N3B N2B 107.0(3)
C6B N2B N3B 123.1(4)
C6B N2B Co1 117.1(3)
N3B N2B Co1 119.7(3)
C14A C15A C10A 121.2(5)
C14A C15A H15 119.4
C10A C15A H15 119.4
N1A C5A C4A 122.1(5)
N1A C5A H5A 119
C4A C5A H5A 119
C15B C10B C11B 118.2(5)
C15B C10B C9B 119.9(4)
C11B C10B C9B 121.9(4)
C5B C4B C3B 118.8(5)
C5B C4B H4B 120.6
C3B C4B H4B 120.6
C7B N4B C9B 113.4(4)
C7B N4B Co1 108.5(3)
C9B N4B Co1 137.7(3)
C13A C14A C15A 119.0(6)
C13A C14A H14 120.5
C15A C14A H14 120.5
N2A C6A C1A 114.5(4)
N2A C6A H6A 122.7
C1A C6A H6A 122.7
N1B C5B C4B 122.7(5)
N1B C5B H5B 118.6
C4B C5B H5B 118.6
C14A C13A C12A 120.0(6)
C14A C13A H13 120
C12A C13A H13 120
N3A C7A N4A 124.6(4)
N3A C7A Se1A 121.6(3)
N4A C7A Se1A 113.8(3)
C13B C12B C11B 120.3(5)
C13B C12B H12B 119.8
C11B C12B H12B 119.8
N2B C6B C1B 114.6(4)
N2B C6B H6B 122.7
C1B C6B H6B 122.7
C11A C12A C13A 121.0(5)
C11A C12A H12A 119.5
C13A C12A H12A 119.5
C12B C11B C10B 120.1(5)
C12B C11B H11B 119.9
C10B C11B H11B 119.9
C9A C8A Se1A 112.7(4)
C9A C8A H8A 123.7
Se1A C8A H8A 123.7
C14B C13B C12B 120.4(5)
C14B C13B H13B 119.8
C12B C13B H13B 119.8
N3B C7B N4B 123.8(4)
N3B C7B Se1B 122.4(3)
N4B C7B Se1B 113.8(3)
C8A C9A N4A 115.3(4)
C8A C9A C10A 123.5(4)
N4A C9A C10A 121.1(4)
C13B C14B C15B 119.9(5)
C13B C14B H14B 120.1
C15B C14B H14B 120.1
C9B C8B Se1B 112.5(4)
C9B C8B H8B 123.7
Se1B C8B H8B 123.7
C10B C15B C14B 121.0(5)
C10B C15B H15B 119.5
C14B C15B H15B 119.5
C8B C9B N4B 115.7(4)
C8B C9B C10B 123.0(4)
N4B C9B C10B 121.4(4)
C12A C11A C10A 120.6(5)
C12A C11A H11A 119.7
C10A C11A H11A 119.7

loop_
_geom_bond_atom_site_label_1
_geom_bond_atom_site_label_2
_geom_bond_distance
Co1 N2B 1.879(3)
Co1 N2A 1.887(4)
Co1 N1A 1.945(4)
Co1 N4B 1.952(3)
Co1 N1B 1.952(4)
Co1 N4A 1.957(3)
F1 B1 1.352(8)
B1 F4 1.308(8)
B1 F3 1.331(9)
B1 F2 1.386(9)
Se1A C7A 1.862(4)
Se1A C8A 1.867(5)
N1A C5A 1.344(5)
N1A C1A 1.366(5)
C1A C2A 1.377(6)
C1A C6A 1.432(6)
C2A C3A 1.387(7)
C2A H2A 0.93
C1B N1B 1.374(5)
C1B C2B 1.374(6)
C1B C6B 1.432(6)
Se1B C7B 1.870(5)
Se1B C8B 1.872(5)
N1B C5B 1.340(5)
C3A C4A 1.361(7)
C3A H3A 0.93
N3A C7A 1.339(6)
N3A N2A 1.353(5)
N2A C6A 1.286(5)
C2B C3B 1.378(7)
C2B H2B 0.93
C10A C11A 1.369(6)
C10A C15A 1.390(6)
C10A C9A 1.493(6)
C4A C5A 1.386(6)
C4A H4A 0.93
N4A C7A 1.342(5)
N4A C9A 1.388(5)
C3B C4B 1.388(7)
C3B H3B 0.93
N3B C7B 1.328(6)
N3B N2B 1.356(5)
N2B C6B 1.294(5)
C15A C14A 1.389(7)
C15A H15 0.93
C5A H5A 0.93
C10B C15B 1.381(6)
C10B C11B 1.390(6)
C10B C9B 1.480(6)
C4B C5B 1.371(6)
C4B H4B 0.93
N4B C7B 1.351(5)
N4B C9B 1.394(6)
C14A C13A 1.361(8)
C14A H14 0.93
C6A H6A 0.93
C5B H5B 0.93
C13A C12A 1.375(8)
C13A H13 0.93
C12B C13B 1.365(7)
C12B C11B 1.390(7)
C12B H12B 0.93
C6B H6B 0.93
C12A C11A 1.364(7)
C12A H12A 0.93
C11B H11B 0.93
C8A C9A 1.345(6)
C8A H8A 0.93
C13B C14B 1.357(7)
C13B H13B 0.93
C14B C15B 1.390(6)
C14B H14B 0.93
C8B C9B 1.350(6)
C8B H8B 0.93
C15B H15B 0.93
C11A H11A 0.93

loop_
_geom_torsion_atom_site_label_1
_geom_torsion_atom_site_label_2
_geom_torsion_atom_site_label_3
_geom_torsion_atom_site_label_4
_geom_torsion
C5A N1A C1A C2A 0.0(7)
Co1 N1A C1A C2A -178.7(4)
C5A N1A C1A C6A 178.1(4)
Co1 N1A C1A C6A -0.6(5)
N1A C1A C2A C3A 0.6(8)
C6A C1A C2A C3A -177.3(5)
C2B C1B N1B C5B -0.1(6)
C6B C1B N1B C5B 179.4(4)
C2B C1B N1B Co1 177.9(4)
C6B C1B N1B Co1 -2.7(5)
C1A C2A C3A C4A -0.9(8)
C7A N3A N2A C6A 178.8(4)
C7A N3A N2A Co1 7.1(4)
N1A Co1 N2A C6A 2.3(3)
N4B Co1 N2A C6A 92.3(3)
N1B Co1 N2A C6A -88.5(3)
N4A Co1 N2A C6A -178.8(3)
N1A Co1 N2A N3A 174.4(3)
N4B Co1 N2A N3A -95.5(3)
N1B Co1 N2A N3A 83.6(3)
N4A Co1 N2A N3A -6.7(3)
N1B C1B C2B C3B -0.6(7)
C6B C1B C2B C3B -180.0(5)
C2A C3A C4A C5A 0.7(8)
C1B C2B C3B C4B 1.6(8)
C7B N3B N2B C6B -177.8(4)
C7B N3B N2B Co1 6.4(5)
N1A Co1 N2B C6B -90.0(3)
N4B Co1 N2B C6B 178.8(4)
N1B Co1 N2B C6B 0.7(3)
N4A Co1 N2B C6B 89.9(4)
N1A Co1 N2B N3B 86.0(3)
N4B Co1 N2B N3B -5.2(3)
N1B Co1 N2B N3B 176.8(3)
N4A Co1 N2B N3B -94.1(3)
C11A C10A C15A C14A 0.2(8)
C9A C10A C15A C14A -178.7(5)
C1A N1A C5A C4A -0.3(6)
Co1 N1A C5A C4A 178.2(3)
C3A C4A C5A N1A 0.0(7)
C2B C3B C4B C5B -1.9(8)
C10A C15A C14A C13A 0.9(8)
N3A N2A C6A C1A -175.1(4)
Co1 N2A C6A C1A -3.2(5)
N1A C1A C6A N2A 2.5(6)
C2A C1A C6A N2A -179.5(5)
C1B N1B C5B C4B -0.3(7)
Co1 N1B C5B C4B -177.8(4)
C3B C4B C5B N1B 1.3(8)
C15A C14A C13A C12A -0.9(9)
N2A N3A C7A N4A -3.3(6)
N2A N3A C7A Se1A 174.2(3)
C9A N4A C7A N3A 173.9(4)
Co1 N4A C7A N3A -1.6(5)
C9A N4A C7A Se1A -3.7(5)
Co1 N4A C7A Se1A -179.21(19)
C8A Se1A C7A N3A -175.4(4)
C8A Se1A C7A N4A 2.4(3)
N3B N2B C6B C1B -178.3(4)
Co1 N2B C6B C1B -2.4(5)
N1B C1B C6B N2B 3.4(6)
C2B C1B C6B N2B -177.2(5)
C14A C13A C12A C11A -0.2(9)
C13B C12B C11B C10B -2.3(8)
C15B C10B C11B C12B 1.4(7)
C9B C10B C11B C12B -177.1(5)
C7A Se1A C8A C9A -0.5(4)
C11B C12B C13B C14B 1.2(8)
N2B N3B C7B N4B -4.3(6)
N2B N3B C7B Se1B 172.6(3)
C9B N4B C7B N3B 174.9(4)
Co1 N4B C7B N3B 0.6(5)
C9B N4B C7B Se1B -2.3(5)
Co1 N4B C7B Se1B -176.61(19)
C8B Se1B C7B N3B -175.9(4)
C8B Se1B C7B N4B 1.3(4)
Se1A C8A C9A N4A -1.5(6)
Se1A C8A C9A C10A 177.3(4)
C7A N4A C9A C8A 3.4(6)
Co1 N4A C9A C8A 177.0(4)
C7A N4A C9A C10A -175.3(4)
Co1 N4A C9A C10A -1.8(7)
C11A C10A C9A C8A 99.7(6)
C15A C10A C9A C8A -81.5(6)
C11A C10A C9A N4A -81.7(6)
C15A C10A C9A N4A 97.2(5)
C12B C13B C14B C15B 0.9(8)
C7B Se1B C8B C9B -0.1(4)
C11B C10B C15B C14B 0.6(7)
C9B C10B C15B C14B 179.2(4)
C13B C14B C15B C10B -1.8(7)
Se1B C8B C9B N4B -1.2(6)
Se1B C8B C9B C10B 178.4(4)
C7B N4B C9B C8B 2.3(6)
Co1 N4B C9B C8B 174.3(4)
C7B N4B C9B C10B -177.3(4)
Co1 N4B C9B C10B -5.3(7)
C15B C10B C9B C8B -90.7(6)
C11B C10B C9B C8B 87.8(6)
C15B C10B C9B N4B 88.9(6)
C11B C10B C9B N4B -92.6(6)
C13A C12A C11A C10A 1.3(8)
C15A C10A C11A C12A -1.3(7)
C9A C10A C11A C12A 177.6(4)
